data_7160486
loop_
_publ_author_name
'Suzuki, Wataru'
'Tanaka, Futo'
'Kizuki, Yusuke'
'Inoue, Ryo'
'Agou, Tomohiro'
'Umeyama, Tomokazu'

_publ_section_title
;
 Steric factors controlling regioselective and efficient
 <i>N</i>-methylation of &#x3b2;-tetrabromoporphyrins.
;
_journal_issue 19
_journal_name_full 'Organic &amp; biomolecular chemistry'
_journal_page_first 4686
_journal_page_last 4693
_journal_paper_doi 10.1039/d5ob00212e
_journal_volume 23
_journal_year 2025
_chemical_formula_moiety 'C77 H93 Br4 N4, C2 H3 N, Cl'
_chemical_formula_sum 'C79 H96 Br4 Cl N5'
_chemical_formula_weight 1470.69
_space_group_crystal_system triclinic
_space_group_IT_number 2
_space_group_name_Hall '-P 1'
_space_group_name_H-M_alt 'P -1'
_atom_sites_solution_hydrogens geom
_atom_sites_solution_primary dual
_audit_creation_date 2024-08-05
_audit_creation_method
;
Olex2 1.5
(compiled 2024.02.16 svn.r378c4104 for OlexSys, GUI svn.r6928)
;
_audit_update_record
;
2024-11-21 deposited with the CCDC.	2025-04-03 downloaded from the CCDC.
;
_cell_angle_alpha 79.138(2)
_cell_angle_beta 89.814(2)
_cell_angle_gamma 75.745(3)
_cell_formula_units_Z 2
_cell_length_a 10.0551(3)
_cell_length_b 19.2736(6)
_cell_length_c 22.0454(6)
_cell_measurement_reflns_used 13604
_cell_measurement_temperature 100
_cell_measurement_theta_max 18.4820
_cell_measurement_theta_min 1.5160
_cell_volume 4062.4(2)
_computing_cell_refinement 'CrysAlisPro 1.171.40.53 (Rigaku OD, 2019)'
_computing_data_collection 'CrysAlisPro 1.171.40.53 (Rigaku OD, 2019)'
_computing_data_reduction 'CrysAlisPro 1.171.40.53 (Rigaku OD, 2019)'
_computing_molecular_graphics 'Olex2 1.5 (Dolomanov et al., 2009)'
_computing_publication_material 'Olex2 1.5 (Dolomanov et al., 2009)'
_computing_structure_refinement 'SHELXL 2019/3 (Sheldrick, 2015)'
_computing_structure_solution 'SHELXT 2018/2 (Sheldrick, 2018)'
_diffrn_ambient_temperature 100
_diffrn_detector 'CCD plate'
_diffrn_detector_area_resol_mean 5.8140
_diffrn_measured_fraction_theta_full 0.995
_diffrn_measured_fraction_theta_max 0.777
_diffrn_measurement_details
;
List of Runs (angles in degrees, time in seconds):

  # Type    Start    End  Width  t~exp~   \w     \q     \k     \f   Frames
#--------------------------------------------------------------------------
  1  \w      0.00 180.00   1.00    1.00    --    0.00  45.00   0.00  180
  2  \w      0.00 180.00   1.00    1.00    --    0.00  45.00 -90.00  180
  3  \w      0.00 180.00   1.00    1.00    --    0.00  45.00-180.00  180
;
_diffrn_measurement_device 'abstract diffractometer'
_diffrn_measurement_device_type 'esperanto-CrysAlisPro-abstract goniometer imported esperanto images'
_diffrn_measurement_method '\w scans'
_diffrn_orient_matrix_type 'CrysAlisPro convention (1999,Acta A55,543-557)'
_diffrn_orient_matrix_UB_11 0.0346866000
_diffrn_orient_matrix_UB_12 -0.0169788000
_diffrn_orient_matrix_UB_13 0.0045758000
_diffrn_orient_matrix_UB_21 0.0169968000
_diffrn_orient_matrix_UB_22 0.0073279000
_diffrn_orient_matrix_UB_23 -0.0162894000
_diffrn_orient_matrix_UB_31 0.0175138000
_diffrn_orient_matrix_UB_32 0.0128693000
_diffrn_orient_matrix_UB_33 0.0088417000
_diffrn_radiation_monochromator synchrotron
_diffrn_radiation_probe x-ray
_diffrn_radiation_type synchrotron
_diffrn_radiation_wavelength 0.4129
_diffrn_reflns_av_R_equivalents 0.1352
_diffrn_reflns_av_unetI/netI 0.1296
_diffrn_reflns_Laue_measured_fraction_full 0.995
_diffrn_reflns_Laue_measured_fraction_max 0.777
_diffrn_reflns_limit_h_max 17
_diffrn_reflns_limit_h_min -17
_diffrn_reflns_limit_k_max 33
_diffrn_reflns_limit_k_min -33
_diffrn_reflns_limit_l_max 38
_diffrn_reflns_limit_l_min -38
_diffrn_reflns_number 158658
_diffrn_reflns_point_group_measured_fraction_full 0.995
_diffrn_reflns_point_group_measured_fraction_max 0.777
_diffrn_reflns_theta_full 14.344
_diffrn_reflns_theta_max 21.706
_diffrn_reflns_theta_min 1.496
_diffrn_source synchrotron
_exptl_absorpt_coefficient_mu 0.489
_exptl_absorpt_correction_T_max 1.00000
_exptl_absorpt_correction_T_min 0.69391
_exptl_absorpt_correction_type multi-scan
_exptl_absorpt_process_details
;
CrysAlisPro 1.171.40.53 (Rigaku Oxford Diffraction, 2019)
Empirical absorption correction using spherical harmonics,
 implemented in SCALE3 ABSPACK scaling algorithm.
;
_exptl_crystal_colour 'dark colourless'
_exptl_crystal_colour_modifier dark
_exptl_crystal_colour_primary colourless
_exptl_crystal_density_diffrn 1.202
_exptl_crystal_description needle
_exptl_crystal_F_000 1524
_exptl_crystal_size_max 0.5
_exptl_crystal_size_mid 0.2
_exptl_crystal_size_min 0.05
_refine_diff_density_max 2.230
_refine_diff_density_min -1.906
_refine_diff_density_rms 0.160
_refine_ls_extinction_method none
_refine_ls_goodness_of_fit_ref 1.173
_refine_ls_hydrogen_treatment constr
_refine_ls_matrix_type full
_refine_ls_number_parameters 899
_refine_ls_number_reflns 37954
_refine_ls_number_restraints 814
_refine_ls_restrained_S_all 1.162
_refine_ls_R_factor_all 0.1869
_refine_ls_R_factor_gt 0.1428
_refine_ls_shift/su_max 0.001
_refine_ls_shift/su_mean 0.000
_refine_ls_structure_factor_coef Fsqd
_refine_ls_weighting_details 'w=1/[\s^2^(Fo^2^)+(0.0512P)^2^+28.6714P] where P=(Fo^2^+2Fc^2^)/3'
_refine_ls_weighting_scheme calc
_refine_ls_wR_factor_gt 0.2530
_refine_ls_wR_factor_ref 0.2718
_reflns_Friedel_coverage 0.000
_reflns_number_gt 26002
_reflns_number_total 37954
_reflns_threshold_expression 'I > 2\s(I)'
_cod_data_source_file d5ob00212e2.cif
_cod_data_source_block Me1-2_Cl
_cod_depositor_comments 'Adding full bibliography for 7160486--7160487.cif.'
_cod_database_code 7160486
_shelx_shelxl_version_number 2019/3
_shelx_space_group_comment
;
The symmetry employed for this shelxl refinement is uniquely defined
by the following loop, which should always be used as a source of
symmetry information in preference to the above space-group names.
They are only intended as comments.
;
_shelx_estimated_absorpt_t_max 0.976
_shelx_estimated_absorpt_t_min 0.792
_olex2_refinement_description
;
1. Fixed Uiso
 At 1.2 times of:
  All C(H) groups, All N(H) groups
 At 1.5 times of:
  All C(H,H,H) groups
2. Restrained distances
 C00T-C01V \\sim C00T-C2
 with sigma of 0.02
 C01V-C02E \\sim C2-C1
 with sigma of 0.02
 C01V-C02G \\sim C2-C02H
 with sigma of 0.02
 C01V-C10 \\sim C2-C10A
 with sigma of 0.02
 C00T-C02E \\sim C00T-C1
 with sigma of 0.04
 C00T-C02G \\sim C00T-C02H
 with sigma of 0.04
 C00T-C10 \\sim C00T-C10A
 with sigma of 0.04
 C02E-C02G \\sim C1-C02H
 with sigma of 0.04
 C02E-C10 \\sim C1-C10A
 with sigma of 0.04
 C02G-C10 \\sim C02H-C10A
 with sigma of 0.04
 C01T-C029 \\sim C01T-C0
 with sigma of 0.02
 C01T-C02D \\sim C01T-C3
 with sigma of 0.02
 C01T-C02F \\sim C01T-C4
 with sigma of 0.02
3. Rigid bond restraints
 C02F, C4
 with sigma for 1-2 distances of 0.01 and sigma for 1-3 distances of 0.01
4. Rigid body (RIGU) restrains
 All non-hydrogen atoms
 with sigma for 1-2 distances of 0.004 and sigma for 1-3 distances of 0.004
5. Others
 Sof(C1)=Sof(H1A)=Sof(H1B)=Sof(H1C)=Sof(C10A)=Sof(H10D)=Sof(H10E)=Sof(H10F)=
 Sof(C02H)=Sof(H5)=Sof(HU)=Sof(HV)=Sof(C2)=1-FVAR(1)
 Sof(C01V)=Sof(C02E)=Sof(H2)=Sof(HO)=Sof(HP)=Sof(C02G)=Sof(H4)=Sof(HS)=Sof(HT)=
 Sof(C10)=Sof(H10A)=Sof(H10B)=Sof(H10C)=FVAR(1)
 Sof(C3)=Sof(H3A)=Sof(H3B)=Sof(H3C)=Sof(C0)=Sof(H0A)=Sof(H0B)=Sof(H0C)=Sof(C4)=
 Sof(H4A)=Sof(H4B)=Sof(H4C)=1-FVAR(2)
 Sof(C029)=Sof(H02V)=Sof(H02W)=Sof(H02X)=Sof(C02D)=Sof(H1)=Sof(HM)=Sof(HN)=
 Sof(C02F)=Sof(H3)=Sof(HQ)=Sof(HR)=FVAR(2)
 Fixed Sof: H006(0.5) H007(0.5)
6.a Aromatic/amide H refined with riding coordinates:
 N006(H006), N007(H007), N008(H008), C00F(H00F), C00O(H00O), C00S(H00S),
 C00W(H00W), C00X(H00X), C00Y(H00Y), C00Z(H00Z), C011(H011), C012(H012),
 C013(H013), C017(H017), C01D(H01D), C01E(H01E), C01F(H01F), C01I(H01J),
 C01J(H01K)
6.b Idealised Me refined as rotating group:
 C01G(H01A,H01B,H01C), C01H(H01G,H01H,H01I), C01O(H01L,H01M,H01N), C01P(H01O,
 H01P,H01Q), C01Q(H01R,H01S,H01T), C01R(H01U,H01V,H01W), C01W(H01X,H01Y,H),
 C01Y(H01Z,HA,HB), C01Z(H01,HC,HD), C020(H02A,H02B,H02C), C021(H02D,H02E,H02F),
 C022(H02G,H02H,H02I), C023(H02J,H02K,H02L), C025(H02M,H02N,H02O), C026(H6,HE,
 HF), C027(H02P,H02Q,H02R), C028(H02S,H02T,H02U), C029(H02V,H02W,H02X),
 C02A(H02Y,HG,HH), C02B(H02Z,HI,HJ), C02C(H02,HK,HL), C02D(H1,HM,HN), C02E(H2,
 HO,HP), C02F(H3,HQ,HR), C02G(H4,HS,HT), C10(H10A,H10B,H10C), C1(H1A,H1B,H1C),
 C10A(H10D,H10E,H10F), C02H(H5,HU,HV), C3(H3A,H3B,H3C), C0(H0A,H0B,H0C), C4(H4A,
 H4B,H4C)
;
_smtbx_masks_void_probe_radius 1.2
_smtbx_masks_void_truncation_radius 1.2
_olex2_submission_special_instructions 'No special instructions were received'
_oxdiff_exptl_absorpt_empirical_details
;
Empirical correction (ABSPACK) includes:
- Absorption correction using spherical harmonics
- Frame scaling
;
_oxdiff_exptl_absorpt_empirical_full_max 1.391
_oxdiff_exptl_absorpt_empirical_full_min 0.715

loop_
_space_group_symop_operation_xyz
'x, y, z'
'-x, -y, -z'

loop_
_atom_site_label
_atom_site_type_symbol
_atom_site_fract_x
_atom_site_fract_y
_atom_site_fract_z
_atom_site_U_iso_or_equiv
_atom_site_adp_type
_atom_site_occupancy
_atom_site_site_symmetry_order
_atom_site_calc_flag
_atom_site_refinement_flags_posn
_atom_site_refinement_flags_adp
_atom_site_refinement_flags_occupancy
_atom_site_disorder_assembly
_atom_site_disorder_group
Br01 Br 0.97583(5) 0.36823(3) 0.69002(2) 0.02180(11) Uani 1 1 d . . . . .
Br02 Br 0.97694(5) 0.36654(3) 0.85020(2) 0.02281(11) Uani 1 1 d . . . . .
Br03 Br 1.05501(6) 0.85786(4) 0.61550(3) 0.02983(13) Uani 1 1 d . . . . .
Br04 Br 1.04760(6) 0.85936(4) 0.77427(3) 0.03496(15) Uani 1 1 d . . . . .
N006 N 0.7670(4) 0.6529(2) 0.82237(18) 0.0145(6) Uani 1 1 d . . . . .
H006 H 0.811040 0.645737 0.788643 0.017 Uiso 0.5 1 calc R U P A 2
N007 N 0.7717(4) 0.6545(2) 0.62861(18) 0.0151(7) Uani 1 1 d . . . . .
H007 H 0.816446 0.645806 0.664588 0.018 Uiso 0.5 1 calc R U P B 1
N008 N 0.7712(4) 0.7647(2) 0.70826(19) 0.0197(8) Uani 1 1 d . . . . .
H008 H 0.712580 0.737084 0.712350 0.024 Uiso 1 1 calc R U . . .
N009 N 0.7277(5) 0.5458(2) 0.74261(18) 0.0214(8) Uani 1 1 d . . . . .
C00A C 0.7215(4) 0.6046(2) 0.60445(19) 0.0127(7) Uani 1 1 d . . . . .
C00B C 0.9263(5) 0.8283(3) 0.6684(2) 0.0181(8) Uani 1 1 d . . . . .
C00C C 0.8639(5) 0.4374(2) 0.7902(2) 0.0142(7) Uani 1 1 d . . . . .
N00D N 1.4847(5) 0.4612(3) 0.7575(2) 0.0274(10) Uani 1 1 d . . . . .
C00E C 0.8262(4) 0.7898(2) 0.6545(2) 0.0134(7) Uani 1 1 d . . . . .
C00F C 0.6527(5) 0.6405(3) 0.5468(2) 0.0151(7) Uani 1 1 d . . . . .
H00F H 0.607171 0.619329 0.520291 0.018 Uiso 1 1 calc R U . . .
C00G C 0.8632(5) 0.4387(2) 0.72843(19) 0.0141(7) Uani 1 1 d . . . . .
C00H C 0.7213(4) 0.4763(2) 0.59844(19) 0.0114(7) Uani 1 1 d . . . . .
C00I C 0.9234(5) 0.8289(3) 0.7299(2) 0.0184(8) Uani 1 1 d . . . . .
C00J C 0.7418(5) 0.5310(2) 0.6338(2) 0.0144(7) Uani 1 1 d . . . . .
C00K C 0.7229(5) 0.4729(2) 0.90975(19) 0.0148(7) Uani 1 1 d . . . . .
C00L C 0.7196(5) 0.6010(2) 0.8620(2) 0.0150(7) Uani 1 1 d . . . . .
C00M C 0.7404(5) 0.5281(2) 0.8557(2) 0.0141(7) Uani 1 1 d . . . . .
C00N C 0.7766(5) 0.5053(2) 0.7991(2) 0.0162(8) Uani 1 1 d . . . . .
C00O C 0.7005(5) 0.3613(3) 1.0060(2) 0.0166(8) Uani 1 1 d . . . . .
H00O H 0.694313 0.322673 1.038919 0.020 Uiso 1 1 calc R U . . .
C00P C 0.8220(5) 0.7895(2) 0.7540(2) 0.0146(7) Uani 1 1 d . . . . .
C00Q C 0.7778(5) 0.5063(2) 0.6978(2) 0.0147(7) Uani 1 1 d . . . . .
C00R C 0.7776(5) 0.7802(2) 0.8163(2) 0.0145(7) Uani 1 1 d . . . . .
C00S C 0.7758(5) 0.9571(3) 0.4451(2) 0.0179(8) Uani 1 1 d . . . . .
H00S H 0.776324 0.996537 0.412027 0.022 Uiso 1 1 calc R U . . .
C00T C 0.8022(5) 0.8829(3) 0.9438(2) 0.0214(9) Uani 1 1 d D . . . .
C00U C 0.7589(5) 0.4167(3) 1.01893(19) 0.0159(8) Uani 1 1 d . . . . .
C00V C 0.7843(4) 0.7820(2) 0.5959(2) 0.0140(7) Uani 1 1 d . . . . .
C00W C 0.7371(5) 0.9133(3) 0.5509(2) 0.0171(8) Uani 1 1 d . . . . .
H00W H 0.708674 0.922524 0.590339 0.021 Uiso 1 1 calc R U . . .
C00X C 0.6556(5) 0.4235(2) 0.6263(2) 0.0148(7) Uani 1 1 d . . . . .
H00X H 0.618249 0.426724 0.665633 0.018 Uiso 1 1 calc R U . . .
C00Y C 0.8074(5) 0.8258(2) 0.9126(2) 0.0160(8) Uani 1 1 d . . . . .
H00Y H 0.837174 0.776889 0.934529 0.019 Uiso 1 1 calc R U . . .
C00Z C 0.6503(5) 0.6360(3) 0.9094(2) 0.0199(9) Uani 1 1 d . . . . .
H00Z H 0.606076 0.613654 0.942985 0.024 Uiso 1 1 calc R U . . .
C010 C 0.7347(4) 0.9720(2) 0.5026(2) 0.0139(7) Uani 1 1 d . . . . .
C011 C 0.6614(5) 0.4179(3) 0.8996(2) 0.0170(8) Uani 1 1 d . . . . .
H011 H 0.625489 0.419836 0.859386 0.020 Uiso 1 1 calc R U . . .
C012 C 0.7685(4) 0.4740(2) 0.53870(19) 0.0121(7) Uani 1 1 d . . . . .
H012 H 0.810177 0.510932 0.518718 0.014 Uiso 1 1 calc R U . . .
C013 C 0.6636(5) 0.7111(2) 0.5363(2) 0.0148(7) Uani 1 1 d . . . . .
H013 H 0.626552 0.747730 0.501263 0.018 Uiso 1 1 calc R U . . .
C014 C 0.5741(5) 0.3092(3) 0.6328(2) 0.0172(8) Uani 1 1 d . . . . .
C015 C 0.6947(5) 1.0503(3) 0.5145(3) 0.0200(9) Uani 1 1 d . . . . .
C016 C 0.8076(5) 0.4134(2) 0.4441(2) 0.0153(7) Uani 1 1 d . . . . .
C017 C 0.7706(5) 0.4719(3) 0.96942(19) 0.0150(7) Uani 1 1 d . . . . .
H017 H 0.811551 0.509289 0.976520 0.018 Uiso 1 1 calc R U . . .
C018 C 0.6516(5) 0.3608(3) 0.9469(2) 0.0170(8) Uani 1 1 d . . . . .
C019 C 0.7802(4) 0.8414(2) 0.5425(2) 0.0138(7) Uani 1 1 d . . . . .
C01A C 0.7410(4) 0.7199(2) 0.5876(2) 0.0134(7) Uani 1 1 d . . . . .
C01B C 0.6431(4) 0.3664(2) 0.59864(19) 0.0116(7) Uani 1 1 d . . . . .
C01C C 1.3753(6) 0.4540(3) 0.7587(2) 0.0259(10) Uani 1 1 d . . . . .
C01D C 0.6589(5) 0.7064(3) 0.8980(2) 0.0201(9) Uani 1 1 d . . . . .
H01D H 0.621152 0.742218 0.921748 0.024 Uiso 1 1 calc R U . . .
C01E C 0.6926(4) 0.3654(2) 0.53933(19) 0.0115(7) Uani 1 1 d . . . . .
H01E H 0.683334 0.327221 0.519289 0.014 Uiso 1 1 calc R U . . .
C01F C 0.7601(6) 0.9539(3) 0.9110(3) 0.0247(10) Uani 1 1 d . . . . .
H01F H 0.754958 0.993022 0.932184 0.030 Uiso 1 1 calc R U . . .
C01G C 0.5893(6) 1.0588(3) 0.5644(3) 0.0300(12) Uani 1 1 d . . . . .
H01A H 0.513613 1.038119 0.555047 0.045 Uiso 1 1 calc R U . . .
H01B H 0.553435 1.110642 0.565325 0.045 Uiso 1 1 calc R U . . .
H01C H 0.633170 1.032959 0.604682 0.045 Uiso 1 1 calc R U . . .
C01H C 0.4191(6) 0.3430(3) 0.6341(3) 0.0252(10) Uani 1 1 d . . . . .
H01G H 0.404003 0.387748 0.650926 0.038 Uiso 1 1 calc R U . . .
H01H H 0.376350 0.308202 0.660196 0.038 Uiso 1 1 calc R U . . .
H01I H 0.378017 0.354608 0.591997 0.038 Uiso 1 1 calc R U . . .
C01I C 0.8199(5) 0.8288(2) 0.48360(19) 0.0138(7) Uani 1 1 d . . . . .
H01J H 0.849658 0.779958 0.477421 0.017 Uiso 1 1 calc R U . . .
C01J C 0.7288(6) 0.9112(3) 0.8185(2) 0.0222(9) Uani 1 1 d . . . . .
H01K H 0.702732 0.920457 0.775772 0.027 Uiso 1 1 calc R U . . .
C01K C 0.7557(4) 0.4190(2) 0.50805(18) 0.0132(7) Uani 1 1 d . . . . .
C01L C 0.7699(5) 0.8392(2) 0.8504(2) 0.0155(8) Uani 1 1 d . . . . .
C01M C 0.8167(5) 0.8853(3) 0.4346(2) 0.0163(8) Uani 1 1 d . . . . .
C01N C 0.7247(6) 0.9698(3) 0.8474(2) 0.0236(10) Uani 1 1 d . . . . .
C01O C 0.8273(6) 1.0673(3) 0.5365(3) 0.0316(13) Uani 1 1 d . . . . .
H01L H 0.863915 1.033600 0.575204 0.047 Uiso 1 1 calc R U . . .
H01M H 0.806075 1.117592 0.543434 0.047 Uiso 1 1 calc R U . . .
H01N H 0.895726 1.061568 0.504912 0.047 Uiso 1 1 calc R U . . .
C01P C 0.6334(6) 1.1056(3) 0.4563(3) 0.0269(11) Uani 1 1 d . . . . .
H01O H 0.699881 1.102358 0.423698 0.040 Uiso 1 1 calc R U . . .
H01P H 0.611688 1.154883 0.465427 0.040 Uiso 1 1 calc R U . . .
H01Q H 0.549335 1.095015 0.442408 0.040 Uiso 1 1 calc R U . . .
C01Q C 0.9110(6) 0.3399(3) 0.4460(3) 0.0286(11) Uani 1 1 d . . . . .
H01R H 0.988828 0.335451 0.474354 0.043 Uiso 1 1 calc R U . . .
H01S H 0.943963 0.336820 0.404470 0.043 Uiso 1 1 calc R U . . .
H01T H 0.866478 0.300238 0.460399 0.043 Uiso 1 1 calc R U . . .
C01R C 0.9119(8) 0.3408(4) 1.1088(3) 0.0380(15) Uani 1 1 d . . . . .
H01U H 0.866742 0.301100 1.109216 0.057 Uiso 1 1 calc R U . . .
H01V H 0.944546 0.339766 1.150886 0.057 Uiso 1 1 calc R U . . .
H01W H 0.990040 0.334657 1.081908 0.057 Uiso 1 1 calc R U . . .
C01S C 0.8096(5) 0.4140(3) 1.0845(2) 0.0193(8) Uani 1 1 d . . . . .
C01T C 0.8532(5) 0.8700(3) 0.3697(2) 0.0203(8) Uani 1 1 d D . . . .
C01U C 0.7356(5) 0.7168(2) 0.8431(2) 0.0138(7) Uani 1 1 d . . . . .
C01V C 0.8386(15) 0.8688(7) 1.0138(4) 0.030(3) Uani 0.584(11) 1 d D . P C 1
C01W C 0.8802(6) 0.4736(3) 0.4183(2) 0.0257(11) Uani 1 1 d . . . . .
H01X H 0.816289 0.521482 0.416240 0.039 Uiso 1 1 calc R U . . .
H01Y H 0.910446 0.468257 0.376718 0.039 Uiso 1 1 calc R U . . .
H H 0.960015 0.469233 0.445392 0.039 Uiso 1 1 calc R U . . .
C01X C 0.5903(6) 0.3006(3) 0.9326(2) 0.0247(10) Uani 1 1 d . . . . .
C01Y C 0.5951(6) 0.2422(3) 0.6019(2) 0.0214(9) Uani 1 1 d . . . . .
H01Z H 0.558164 0.257766 0.559098 0.032 Uiso 1 1 calc R U . . .
HA H 0.547047 0.207629 0.624661 0.032 Uiso 1 1 calc R U . . .
HB H 0.693374 0.218702 0.602431 0.032 Uiso 1 1 calc R U . . .
C01Z C 0.6348(7) 0.2823(3) 0.6993(2) 0.0252(10) Uani 1 1 d . . . . .
H01 H 0.734650 0.263907 0.698601 0.038 Uiso 1 1 calc R U . . .
HC H 0.594901 0.243105 0.720078 0.038 Uiso 1 1 calc R U . . .
HD H 0.613678 0.322829 0.721664 0.038 Uiso 1 1 calc R U . . .
C020 C 0.4356(7) 0.3315(4) 0.9197(3) 0.0344(13) Uani 1 1 d . . . . .
H02A H 0.392859 0.345018 0.957198 0.052 Uiso 1 1 calc R U . . .
H02B H 0.395807 0.294560 0.907025 0.052 Uiso 1 1 calc R U . . .
H02C H 0.418891 0.374773 0.886498 0.052 Uiso 1 1 calc R U . . .
C021 C 0.6856(6) 0.4208(4) 0.3996(2) 0.0284(11) Uani 1 1 d . . . . .
H02D H 0.638214 0.382626 0.414761 0.043 Uiso 1 1 calc R U . . .
H02E H 0.719080 0.415796 0.358455 0.043 Uiso 1 1 calc R U . . .
H02F H 0.621744 0.468841 0.397145 0.043 Uiso 1 1 calc R U . . .
C022 C 0.6152(7) 0.2343(3) 0.9856(3) 0.0338(13) Uani 1 1 d . . . . .
H02G H 0.714040 0.215490 0.995382 0.051 Uiso 1 1 calc R U . . .
H02H H 0.578331 0.196187 0.973258 0.051 Uiso 1 1 calc R U . . .
H02I H 0.569082 0.248686 1.022199 0.051 Uiso 1 1 calc R U . . .
C023 C 0.5967(7) 0.6049(3) 0.7330(3) 0.0331(12) Uani 1 1 d . . . . .
H02J H 0.544351 0.601219 0.770502 0.050 Uiso 1 1 calc R U . . .
H02K H 0.542133 0.599434 0.698236 0.050 Uiso 1 1 calc R U . . .
H02L H 0.618130 0.652613 0.723882 0.050 Uiso 1 1 calc R U . . .
C024 C 0.6888(8) 1.0492(3) 0.8121(3) 0.0361(14) Uani 1 1 d . . . . .
C025 C 0.8046(9) 1.0849(4) 0.8216(4) 0.0482(18) Uani 1 1 d . . . . .
H02M H 0.783218 1.134544 0.797085 0.072 Uiso 1 1 calc R U . . .
H02N H 0.890737 1.056324 0.808484 0.072 Uiso 1 1 calc R U . . .
H02O H 0.814345 1.086647 0.865501 0.072 Uiso 1 1 calc R U . . .
C026 C 1.2372(7) 0.4434(5) 0.7612(4) 0.0425(17) Uani 1 1 d . . . . .
H6 H 1.227503 0.410344 0.733689 0.064 Uiso 1 1 calc R U . . .
HE H 1.170536 0.490485 0.748033 0.064 Uiso 1 1 calc R U . . .
HF H 1.220460 0.422146 0.803678 0.064 Uiso 1 1 calc R U . . .
C027 C 0.8794(7) 0.4743(4) 1.0892(3) 0.0340(13) Uani 1 1 d . . . . .
H02P H 0.958016 0.470712 1.062490 0.051 Uiso 1 1 calc R U . . .
H02Q H 0.911417 0.469363 1.132094 0.051 Uiso 1 1 calc R U . . .
H02R H 0.814005 0.521835 1.075979 0.051 Uiso 1 1 calc R U . . .
C028 C 0.6536(9) 0.2742(4) 0.8745(3) 0.0443(19) Uani 1 1 d . . . . .
H02S H 0.636351 0.315340 0.839403 0.066 Uiso 1 1 calc R U . . .
H02T H 0.611885 0.236293 0.865110 0.066 Uiso 1 1 calc R U . . .
H02U H 0.752900 0.254103 0.882144 0.066 Uiso 1 1 calc R U . . .
C029 C 0.924(2) 0.7901(9) 0.3698(11) 0.024(5) Uani 0.244(19) 1 d D . P D 1
H02V H 1.008144 0.775458 0.396097 0.036 Uiso 0.244(19) 1 calc R U P D 1
H02W H 0.946443 0.784139 0.327475 0.036 Uiso 0.244(19) 1 calc R U P D 1
H02X H 0.861885 0.759489 0.385754 0.036 Uiso 0.244(19) 1 calc R U P D 1
C02A C 0.5557(8) 1.0909(4) 0.8360(5) 0.0515(19) Uani 1 1 d . . . . .
H02Y H 0.568702 1.090049 0.880240 0.077 Uiso 1 1 calc R U . . .
HG H 0.481556 1.067869 0.829723 0.077 Uiso 1 1 calc R U . . .
HH H 0.531756 1.141571 0.813482 0.077 Uiso 1 1 calc R U . . .
C02B C 0.6854(6) 0.4223(4) 1.1255(3) 0.0360(14) Uani 1 1 d . . . . .
H02Z H 0.619214 0.468925 1.109720 0.054 Uiso 1 1 calc R U . . .
HI H 0.715884 0.421181 1.167933 0.054 Uiso 1 1 calc R U . . .
HJ H 0.641820 0.382187 1.125053 0.054 Uiso 1 1 calc R U . . .
C02C C 0.6685(13) 1.0540(4) 0.7429(3) 0.068(3) Uani 1 1 d . . . . .
H02 H 0.657604 1.104543 0.721336 0.102 Uiso 1 1 calc R U . . .
HK H 0.586120 1.037958 0.734821 0.102 Uiso 1 1 calc R U . . .
HL H 0.748715 1.022521 0.727854 0.102 Uiso 1 1 calc R U . . .
C02D C 0.941(3) 0.9176(15) 0.3373(17) 0.035(7) Uani 0.244(19) 1 d D . P D 1
H1 H 0.908395 0.967180 0.345371 0.053 Uiso 0.244(19) 1 calc R U P D 1
HM H 0.935608 0.919089 0.292697 0.053 Uiso 0.244(19) 1 calc R U P D 1
HN H 1.036865 0.897551 0.352858 0.053 Uiso 0.244(19) 1 calc R U P D 1
C02E C 0.8978(17) 0.7880(6) 1.0401(5) 0.047(4) Uani 0.584(11) 1 d D . P C 1
H2 H 0.834392 0.760151 1.030001 0.071 Uiso 0.584(11) 1 calc R U P C 1
HO H 0.910575 0.780758 1.085160 0.071 Uiso 0.584(11) 1 calc R U P C 1
HP H 0.986541 0.771243 1.022241 0.071 Uiso 0.584(11) 1 calc R U P C 1
C02F C 0.715(2) 0.8855(15) 0.3339(11) 0.025(5) Uani 0.244(19) 1 d D . P D 1
H3 H 0.652908 0.861696 0.359279 0.037 Uiso 0.244(19) 1 calc R U P D 1
HQ H 0.729997 0.866308 0.295572 0.037 Uiso 0.244(19) 1 calc R U P D 1
HR H 0.675022 0.938219 0.323846 0.037 Uiso 0.244(19) 1 calc R U P D 1
C02G C 0.9428(14) 0.9110(7) 1.0234(6) 0.043(3) Uani 0.584(11) 1 d D . P C 1
H4 H 1.029401 0.890060 1.005609 0.064 Uiso 0.584(11) 1 calc R U P C 1
HS H 0.958402 0.908017 1.067818 0.064 Uiso 0.584(11) 1 calc R U P C 1
HT H 0.908023 0.962174 1.003167 0.064 Uiso 0.584(11) 1 calc R U P C 1
C10 C 0.7078(14) 0.8955(9) 1.0459(5) 0.053(4) Uani 0.584(11) 1 d D . P C 1
H10A H 0.674002 0.948395 1.032310 0.080 Uiso 0.584(11) 1 calc R U P C 1
H10B H 0.726629 0.883859 1.090702 0.080 Uiso 0.584(11) 1 calc R U P C 1
H10C H 0.638225 0.871409 1.035318 0.080 Uiso 0.584(11) 1 calc R U P C 1
C1 C 0.7688(19) 0.8142(9) 1.0497(7) 0.040(4) Uani 0.416(11) 1 d D . P C 2
H1A H 0.789239 0.808229 1.094049 0.060 Uiso 0.416(11) 1 calc R U P C 2
H1B H 0.798012 0.766685 1.037219 0.060 Uiso 0.416(11) 1 calc R U P C 2
H1C H 0.669808 0.833871 1.040832 0.060 Uiso 0.416(11) 1 calc R U P C 2
C10A C 0.816(2) 0.9349(9) 1.0416(7) 0.047(5) Uani 0.416(11) 1 d D . P C 2
H10D H 0.724277 0.965099 1.027474 0.070 Uiso 0.416(11) 1 calc R U P C 2
H10E H 0.884504 0.962670 1.028536 0.070 Uiso 0.416(11) 1 calc R U P C 2
H10F H 0.821058 0.920866 1.086747 0.070 Uiso 0.416(11) 1 calc R U P C 2
C02H C 0.9993(15) 0.8320(11) 1.0213(7) 0.043(4) Uani 0.416(11) 1 d D . P C 2
H5 H 1.027773 0.821258 1.065268 0.065 Uiso 0.416(11) 1 calc R U P C 2
HU H 1.049126 0.865645 0.998453 0.065 Uiso 0.416(11) 1 calc R U P C 2
HV H 1.020077 0.786608 1.005261 0.065 Uiso 0.416(11) 1 calc R U P C 2
C2 C 0.8460(16) 0.8668(10) 1.0135(6) 0.025(4) Uani 0.416(11) 1 d D . P C 2
C3 C 0.8723(16) 0.9372(6) 0.3248(4) 0.045(3) Uani 0.756(19) 1 d D . P D 2
H3A H 0.788575 0.976743 0.322042 0.068 Uiso 0.756(19) 1 calc R U P D 2
H3B H 0.890870 0.925157 0.283862 0.068 Uiso 0.756(19) 1 calc R U P D 2
H3C H 0.949797 0.952826 0.339744 0.068 Uiso 0.756(19) 1 calc R U P D 2
C0 C 0.9897(11) 0.8112(6) 0.3743(4) 0.042(3) Uani 0.756(19) 1 d D . P D 2
H0A H 1.063556 0.829579 0.389274 0.063 Uiso 0.756(19) 1 calc R U P D 2
H0B H 1.010644 0.799500 0.333411 0.063 Uiso 0.756(19) 1 calc R U P D 2
H0C H 0.981767 0.767219 0.403156 0.063 Uiso 0.756(19) 1 calc R U P D 2
C4 C 0.7399(11) 0.8422(9) 0.3453(5) 0.048(4) Uani 0.756(19) 1 d D . P D 2
H4A H 0.741945 0.793639 0.369284 0.072 Uiso 0.756(19) 1 calc R U P D 2
H4B H 0.753546 0.839303 0.301738 0.072 Uiso 0.756(19) 1 calc R U P D 2
H4C H 0.650868 0.875678 0.349120 0.072 Uiso 0.756(19) 1 calc R U P D 2
Cl1 Cl 0.99778(16) 0.39037(11) 1.26750(7) 0.0401(4) Uani 1 1 d . . . . .

loop_
_atom_site_aniso_label
_atom_site_aniso_U_11
_atom_site_aniso_U_22
_atom_site_aniso_U_33
_atom_site_aniso_U_23
_atom_site_aniso_U_13
_atom_site_aniso_U_12
Br01 0.0198(2) 0.0238(2) 0.0219(2) -0.01089(18) 0.00270(17) -0.00079(17)
Br02 0.0210(2) 0.0254(2) 0.0171(2) 0.00139(17) 0.00036(17) -0.00060(18)
Br03 0.0241(3) 0.0464(3) 0.0254(3) -0.0047(2) 0.0079(2) -0.0227(2)
Br04 0.0320(3) 0.0580(4) 0.0265(3) -0.0120(3) -0.0001(2) -0.0302(3)
N006 0.0162(16) 0.0141(16) 0.0138(16) -0.0036(12) 0.0052(13) -0.0045(13)
N007 0.0181(17) 0.0118(15) 0.0153(16) -0.0011(12) -0.0015(13) -0.0047(13)
N008 0.024(2) 0.023(2) 0.0189(17) -0.0086(15) 0.0078(15) -0.0150(16)
N009 0.040(2) 0.0097(16) 0.0114(16) -0.0013(12) 0.0012(15) -0.0019(15)
C00A 0.0164(18) 0.0148(17) 0.0088(16) -0.0035(13) 0.0039(13) -0.0066(14)
C00B 0.0150(19) 0.019(2) 0.023(2) -0.0019(16) 0.0062(15) -0.0122(16)
C00C 0.0167(18) 0.0124(17) 0.0145(17) -0.0024(13) 0.0019(14) -0.0056(14)
N00D 0.029(2) 0.041(3) 0.018(2) -0.0124(19) 0.0014(17) -0.015(2)
C00E 0.0132(17) 0.0143(18) 0.0156(17) -0.0045(14) 0.0049(13) -0.0078(14)
C00F 0.0184(19) 0.0191(19) 0.0119(17) -0.0047(14) 0.0016(14) -0.0110(16)
C00G 0.023(2) 0.0121(17) 0.0085(15) -0.0028(13) 0.0064(14) -0.0075(15)
C00H 0.0157(17) 0.0097(16) 0.0094(15) -0.0038(12) 0.0026(13) -0.0025(13)
C00I 0.0142(19) 0.020(2) 0.024(2) -0.0068(17) 0.0017(16) -0.0084(16)
C00J 0.0180(19) 0.0130(17) 0.0135(17) -0.0032(13) 0.0069(14) -0.0059(15)
C00K 0.022(2) 0.0160(18) 0.0087(15) -0.0025(13) 0.0004(14) -0.0094(16)
C00L 0.0190(19) 0.0179(18) 0.0109(17) -0.0064(14) 0.0057(14) -0.0075(15)
C00M 0.022(2) 0.0095(16) 0.0107(16) 0.0001(12) -0.0028(14) -0.0045(14)
C00N 0.028(2) 0.0099(17) 0.0122(16) -0.0012(13) -0.0001(15) -0.0075(15)
C00O 0.021(2) 0.0159(19) 0.0124(17) -0.0011(14) 0.0052(15) -0.0048(16)
C00P 0.0161(18) 0.0147(18) 0.0169(17) -0.0045(14) 0.0038(14) -0.0101(15)
C00Q 0.024(2) 0.0101(17) 0.0101(16) -0.0017(12) 0.0005(14) -0.0041(15)
C00R 0.0168(19) 0.0149(18) 0.0153(17) -0.0055(14) 0.0047(14) -0.0087(15)
C00S 0.017(2) 0.020(2) 0.0188(19) -0.0052(16) 0.0048(16) -0.0073(16)
C00T 0.024(2) 0.023(2) 0.021(2) -0.0085(16) 0.0016(17) -0.0094(18)
C00U 0.0170(19) 0.023(2) 0.0067(15) -0.0026(14) 0.0021(13) -0.0039(16)
C00V 0.0142(18) 0.0177(18) 0.0140(17) -0.0055(14) 0.0061(14) -0.0094(15)
C00W 0.018(2) 0.0161(18) 0.019(2) -0.0037(15) 0.0020(16) -0.0067(16)
C00X 0.0161(18) 0.0157(18) 0.0168(19) -0.0085(15) 0.0057(15) -0.0077(15)
C00Y 0.020(2) 0.0142(18) 0.0153(18) -0.0040(14) 0.0034(15) -0.0058(15)
C00Z 0.026(2) 0.026(2) 0.0141(19) -0.0089(16) 0.0114(16) -0.0144(19)
C010 0.0144(18) 0.0128(17) 0.0166(18) -0.0052(13) 0.0025(14) -0.0053(14)
C011 0.023(2) 0.021(2) 0.0103(17) -0.0051(14) 0.0047(15) -0.0105(17)
C012 0.0137(17) 0.0127(17) 0.0114(16) -0.0052(13) 0.0053(13) -0.0043(14)
C013 0.021(2) 0.0102(17) 0.0124(17) 0.0013(13) -0.0025(14) -0.0043(15)
C014 0.022(2) 0.019(2) 0.0141(18) -0.0046(15) 0.0012(15) -0.0093(16)
C015 0.019(2) 0.0133(18) 0.031(2) -0.0099(16) 0.0073(17) -0.0075(16)
C016 0.0169(19) 0.0170(19) 0.0122(17) -0.0046(14) 0.0041(14) -0.0030(15)
C017 0.0181(19) 0.0187(19) 0.0092(16) -0.0021(14) -0.0004(14) -0.0068(16)
C018 0.020(2) 0.0181(19) 0.0147(18) -0.0059(15) 0.0048(15) -0.0065(16)
C019 0.0131(17) 0.0133(17) 0.0178(18) -0.0053(14) 0.0050(14) -0.0069(14)
C01A 0.0151(18) 0.0135(17) 0.0118(17) -0.0015(13) 0.0029(13) -0.0049(14)
C01B 0.0120(16) 0.0138(17) 0.0110(16) -0.0049(13) 0.0000(13) -0.0053(13)
C01C 0.035(3) 0.035(3) 0.013(2) -0.0098(19) 0.0029(18) -0.016(2)
C01D 0.027(2) 0.025(2) 0.0145(19) -0.0109(16) 0.0116(17) -0.0121(19)
C01E 0.0154(17) 0.0118(17) 0.0099(16) -0.0064(13) 0.0013(13) -0.0049(14)
C01F 0.031(3) 0.024(2) 0.022(2) -0.0109(17) -0.0013(19) -0.008(2)
C01G 0.031(3) 0.020(2) 0.045(3) -0.017(2) 0.017(2) -0.009(2)
C01H 0.024(2) 0.029(3) 0.028(3) -0.010(2) 0.0070(19) -0.014(2)
C01I 0.0186(19) 0.0143(18) 0.0106(16) -0.0025(13) -0.0005(14) -0.0078(15)
C01J 0.028(2) 0.0166(19) 0.022(2) -0.0034(16) -0.0058(18) -0.0050(18)
C01K 0.0142(17) 0.0195(19) 0.0060(15) -0.0040(13) 0.0008(12) -0.0033(14)
C01L 0.021(2) 0.0162(18) 0.0122(17) -0.0055(14) -0.0005(14) -0.0075(16)
C01M 0.0145(18) 0.0172(19) 0.0172(18) -0.0020(14) 0.0065(14) -0.0052(15)
C01N 0.036(3) 0.0128(19) 0.023(2) -0.0053(16) -0.006(2) -0.0048(18)
C01O 0.026(3) 0.019(2) 0.055(4) -0.013(2) 0.002(2) -0.011(2)
C01P 0.019(2) 0.017(2) 0.043(3) -0.004(2) 0.003(2) -0.0027(18)
C01Q 0.028(3) 0.026(2) 0.029(3) -0.011(2) 0.010(2) 0.002(2)
C01R 0.046(4) 0.029(3) 0.030(3) -0.005(2) -0.010(3) 0.006(3)
C01S 0.023(2) 0.028(2) 0.0066(16) -0.0065(15) 0.0007(14) -0.0025(17)
C01T 0.023(2) 0.021(2) 0.0171(19) -0.0049(16) 0.0050(16) -0.0058(17)
C01U 0.0178(19) 0.0121(17) 0.0122(17) -0.0010(13) 0.0019(14) -0.0059(14)
C01V 0.051(8) 0.024(6) 0.020(4) -0.009(4) 0.004(5) -0.018(5)
C01W 0.032(3) 0.036(3) 0.017(2) -0.0124(19) 0.0160(19) -0.018(2)
C01X 0.039(3) 0.024(2) 0.020(2) -0.0093(17) 0.0100(19) -0.020(2)
C01Y 0.032(3) 0.0135(19) 0.022(2) -0.0038(16) 0.0010(19) -0.0122(18)
C01Z 0.044(3) 0.017(2) 0.016(2) 0.0000(16) -0.0013(19) -0.012(2)
C020 0.034(3) 0.048(4) 0.032(3) -0.009(3) 0.000(2) -0.030(3)
C021 0.028(3) 0.050(3) 0.0099(19) -0.008(2) 0.0035(17) -0.013(2)
C022 0.050(4) 0.021(2) 0.036(3) -0.004(2) 0.015(3) -0.018(2)
C023 0.039(3) 0.023(3) 0.040(3) -0.011(2) 0.008(3) -0.009(2)
C024 0.059(4) 0.012(2) 0.036(3) -0.0034(19) -0.009(3) -0.008(2)
C025 0.065(5) 0.027(3) 0.052(4) 0.001(3) 0.000(4) -0.019(3)
C026 0.029(3) 0.068(5) 0.043(4) -0.023(3) 0.009(3) -0.026(3)
C027 0.043(3) 0.040(3) 0.025(3) -0.011(2) -0.005(2) -0.019(3)
C028 0.084(5) 0.034(3) 0.031(3) -0.019(3) 0.030(3) -0.036(4)
C029 0.017(10) 0.024(6) 0.028(10) -0.003(7) 0.019(8) -0.001(6)
C02A 0.046(4) 0.017(3) 0.084(6) -0.003(3) -0.014(4) 0.001(3)
C02B 0.027(3) 0.069(5) 0.018(2) -0.021(3) 0.005(2) -0.013(3)
C02C 0.152(10) 0.014(3) 0.034(3) 0.005(2) -0.028(4) -0.019(4)
C02D 0.031(11) 0.027(10) 0.050(16) -0.004(10) 0.022(11) -0.013(10)
C02E 0.090(10) 0.038(5) 0.011(4) 0.003(3) -0.019(5) -0.016(5)
C02F 0.033(8) 0.027(11) 0.022(9) -0.019(9) -0.004(6) -0.010(7)
C02G 0.051(7) 0.048(6) 0.033(6) -0.008(5) -0.019(5) -0.019(6)
C10 0.054(7) 0.095(11) 0.021(5) -0.026(6) 0.005(5) -0.024(6)
C1 0.059(10) 0.051(9) 0.021(6) -0.014(6) 0.021(6) -0.030(8)
C10A 0.079(13) 0.044(8) 0.023(7) -0.012(6) 0.000(8) -0.021(8)
C02H 0.032(6) 0.070(11) 0.021(6) 0.002(6) -0.019(5) -0.008(6)
C2 0.027(7) 0.028(9) 0.024(6) -0.006(5) -0.005(6) -0.015(6)
C3 0.076(8) 0.050(5) 0.011(3) -0.002(3) 0.022(4) -0.021(5)
C0 0.038(5) 0.055(6) 0.025(4) -0.014(4) 0.008(3) 0.007(4)
C4 0.045(5) 0.096(10) 0.028(5) -0.047(6) 0.020(4) -0.039(6)
Cl1 0.0247(7) 0.0733(12) 0.0205(6) -0.0179(7) 0.0025(5) -0.0022(7)

loop_
_atom_type_symbol
_atom_type_description
_atom_type_scat_dispersion_real
_atom_type_scat_dispersion_imag
_atom_type_scat_source
C C -0.0001 0.0005 'International Tables Vol C Tables 4.2.6.8 and 6.1.1.4'
H H 0.0000 0.0000 'International Tables Vol C Tables 4.2.6.8 and 6.1.1.4'
Br Br 0.2862 0.9623 'International Tables Vol C Tables 4.2.6.8 and 6.1.1.4'
Cl Cl 0.0553 0.0529 'International Tables Vol C Tables 4.2.6.8 and 6.1.1.4'
N N 0.0004 0.0010 'International Tables Vol C Tables 4.2.6.8 and 6.1.1.4'

loop_
_geom_angle_atom_site_label_1
_geom_angle_atom_site_label_2
_geom_angle_atom_site_label_3
_geom_angle
_geom_angle_site_symmetry_1
_geom_angle_site_symmetry_3
_geom_angle_publ_flag
C00L N006 H006 125.1 . . ?
C01U N006 H006 125.1 . . ?
C01U N006 C00L 109.9(4) . . ?
C00A N007 H007 125.4 . . ?
C01A N007 H007 125.4 . . ?
C01A N007 C00A 109.1(4) . . ?
C00E N008 H008 125.9 . . ?
C00P N008 H008 125.9 . . ?
C00P N008 C00E 108.1(4) . . ?
C00N N009 C00Q 108.9(4) . . ?
C00N N009 C023 123.2(5) . . ?
C00Q N009 C023 122.5(4) . . ?
N007 C00A C00F 108.0(4) . . ?
N007 C00A C00J 123.4(4) . . ?
C00J C00A C00F 128.6(4) . . ?
C00E C00B Br03 126.6(4) . . ?
C00I C00B Br03 125.4(3) . . ?
C00I C00B C00E 107.3(4) . . ?
C00G C00C Br02 125.8(3) . . ?
C00G C00C C00N 107.0(4) . . ?
C00N C00C Br02 126.6(3) . . ?
N008 C00E C00B 108.7(4) . . ?
N008 C00E C00V 123.9(4) . . ?
C00V C00E C00B 127.3(4) . . ?
C00A C00F H00F 126.1 . . ?
C013 C00F C00A 107.7(4) . . ?
C013 C00F H00F 126.1 . . ?
C00C C00G Br01 125.0(4) . . ?
C00C C00G C00Q 108.7(4) . . ?
C00Q C00G Br01 125.8(3) . . ?
C00X C00H C00J 118.5(4) . . ?
C00X C00H C012 118.7(4) . . ?
C012 C00H C00J 122.8(4) . . ?
C00B C00I Br04 125.2(4) . . ?
C00B C00I C00P 106.1(4) . . ?
C00P C00I Br04 127.8(4) . . ?
C00A C00J C00H 120.3(4) . . ?
C00A C00J C00Q 122.6(4) . . ?
C00Q C00J C00H 117.1(4) . . ?
C011 C00K C00M 118.2(4) . . ?
C017 C00K C00M 122.5(4) . . ?
C017 C00K C011 119.2(4) . . ?
N006 C00L C00M 124.5(4) . . ?
N006 C00L C00Z 106.9(4) . . ?
C00M C00L C00Z 128.6(4) . . ?
C00L C00M C00K 119.1(4) . . ?
C00L C00M C00N 122.2(4) . . ?
C00N C00M C00K 118.7(4) . . ?
N009 C00N C00C 108.1(4) . . ?
N009 C00N C00M 123.9(4) . . ?
C00M C00N C00C 128.0(4) . . ?
C00U C00O H00O 118.6 . . ?
C018 C00O H00O 118.6 . . ?
C018 C00O C00U 122.7(4) . . ?
N008 C00P C00I 109.7(4) . . ?
N008 C00P C00R 124.2(4) . . ?
C00R C00P C00I 126.1(4) . . ?
N009 C00Q C00G 107.3(4) . . ?
N009 C00Q C00J 123.8(4) . . ?
C00J C00Q C00G 128.9(4) . . ?
C00P C00R C01L 118.7(4) . . ?
C01U C00R C00P 120.6(4) . . ?
C01U C00R C01L 120.7(4) . . ?
C010 C00S H00S 119.1 . . ?
C010 C00S C01M 121.8(4) . . ?
C01M C00S H00S 119.1 . . ?
C00Y C00T C01V 121.7(6) . . ?
C00Y C00T C2 120.4(8) . . ?
C01F C00T C00Y 118.6(5) . . ?
C01F C00T C01V 119.7(6) . . ?
C01F C00T C2 121.0(8) . . ?
C00O C00U C01S 119.9(4) . . ?
C017 C00U C00O 117.6(4) . . ?
C017 C00U C01S 122.5(4) . . ?
C00E C00V C019 119.1(4) . . ?
C00E C00V C01A 121.5(4) . . ?
C01A C00V C019 119.3(4) . . ?
C010 C00W H00W 119.3 . . ?
C019 C00W H00W 119.3 . . ?
C019 C00W C010 121.5(4) . . ?
C00H C00X H00X 118.9 . . ?
C01B C00X C00H 122.2(4) . . ?
C01B C00X H00X 118.9 . . ?
C00T C00Y H00Y 119.4 . . ?
C01L C00Y C00T 121.2(4) . . ?
C01L C00Y H00Y 119.4 . . ?
C00L C00Z H00Z 125.9 . . ?
C01D C00Z C00L 108.2(4) . . ?
C01D C00Z H00Z 125.9 . . ?
C00S C010 C00W 118.2(4) . . ?
C00S C010 C015 121.7(4) . . ?
C00W C010 C015 120.0(4) . . ?
C00K C011 H011 119.1 . . ?
C018 C011 C00K 121.7(4) . . ?
C018 C011 H011 119.1 . . ?
C00H C012 H012 119.2 . . ?
C01K C012 C00H 121.5(4) . . ?
C01K C012 H012 119.2 . . ?
C00F C013 H013 126.1 . . ?
C00F C013 C01A 107.9(4) . . ?
C01A C013 H013 126.1 . . ?
C01B C014 C01H 109.4(4) . . ?
C01B C014 C01Y 112.3(4) . . ?
C01B C014 C01Z 109.8(4) . . ?
C01H C014 C01Y 108.4(4) . . ?
C01Z C014 C01H 109.3(4) . . ?
C01Z C014 C01Y 107.5(4) . . ?
C010 C015 C01O 107.2(4) . . ?
C01G C015 C010 111.7(4) . . ?
C01G C015 C01O 109.0(5) . . ?
C01P C015 C010 111.9(4) . . ?
C01P C015 C01G 107.6(5) . . ?
C01P C015 C01O 109.4(4) . . ?
C01K C016 C01Q 110.2(4) . . ?
C01K C016 C01W 112.3(4) . . ?
C01K C016 C021 109.3(4) . . ?
C01Q C016 C01W 107.4(4) . . ?
C01Q C016 C021 109.8(4) . . ?
C021 C016 C01W 107.8(4) . . ?
C00K C017 C00U 121.1(4) . . ?
C00K C017 H017 119.5 . . ?
C00U C017 H017 119.5 . . ?
C00O C018 C01X 122.9(4) . . ?
C011 C018 C00O 117.6(4) . . ?
C011 C018 C01X 119.5(4) . . ?
C00W C019 C00V 118.6(4) . . ?
C00W C019 C01I 118.5(4) . . ?
C01I C019 C00V 122.9(4) . . ?
N007 C01A C00V 124.2(4) . . ?
N007 C01A C013 107.3(4) . . ?
C00V C01A C013 128.5(4) . . ?
C00X C01B C014 119.4(4) . . ?
C00X C01B C01E 117.5(4) . . ?
C01E C01B C014 123.1(4) . . ?
N00D C01C C026 178.7(8) . . ?
C00Z C01D H01D 126.3 . . ?
C00Z C01D C01U 107.5(4) . . ?
C01U C01D H01D 126.3 . . ?
C01B C01E H01E 118.7 . . ?
C01B C01E C01K 122.6(4) . . ?
C01K C01E H01E 118.7 . . ?
C00T C01F H01F 119.0 . . ?
C00T C01F C01N 122.1(5) . . ?
C01N C01F H01F 119.0 . . ?
C015 C01G H01A 109.5 . . ?
C015 C01G H01B 109.5 . . ?
C015 C01G H01C 109.5 . . ?
H01A C01G H01B 109.5 . . ?
H01A C01G H01C 109.5 . . ?
H01B C01G H01C 109.5 . . ?
C014 C01H H01G 109.5 . . ?
C014 C01H H01H 109.5 . . ?
C014 C01H H01I 109.5 . . ?
H01G C01H H01H 109.5 . . ?
H01G C01H H01I 109.5 . . ?
H01H C01H H01I 109.5 . . ?
C019 C01I H01J 119.2 . . ?
C01M C01I C019 121.7(4) . . ?
C01M C01I H01J 119.2 . . ?
C01L C01J H01K 119.0 . . ?
C01N C01J H01K 119.0 . . ?
C01N C01J C01L 121.9(5) . . ?
C012 C01K C016 123.5(4) . . ?
C012 C01K C01E 117.4(4) . . ?
C01E C01K C016 119.1(4) . . ?
C00Y C01L C00R 122.1(4) . . ?
C00Y C01L C01J 118.9(4) . . ?
C01J C01L C00R 118.9(4) . . ?
C00S C01M C01T 121.1(4) . . ?
C01I C01M C00S 118.3(4) . . ?
C01I C01M C01T 120.6(4) . . ?
C01F C01N C024 120.1(5) . . ?
C01J C01N C01F 117.3(5) . . ?
C01J C01N C024 122.6(5) . . ?
C015 C01O H01L 109.5 . . ?
C015 C01O H01M 109.5 . . ?
C015 C01O H01N 109.5 . . ?
H01L C01O H01M 109.5 . . ?
H01L C01O H01N 109.5 . . ?
H01M C01O H01N 109.5 . . ?
C015 C01P H01O 109.5 . . ?
C015 C01P H01P 109.5 . . ?
C015 C01P H01Q 109.5 . . ?
H01O C01P H01P 109.5 . . ?
H01O C01P H01Q 109.5 . . ?
H01P C01P H01Q 109.5 . . ?
C016 C01Q H01R 109.5 . . ?
C016 C01Q H01S 109.5 . . ?
C016 C01Q H01T 109.5 . . ?
H01R C01Q H01S 109.5 . . ?
H01R C01Q H01T 109.5 . . ?
H01S C01Q H01T 109.5 . . ?
H01U C01R H01V 109.5 . . ?
H01U C01R H01W 109.5 . . ?
H01V C01R H01W 109.5 . . ?
C01S C01R H01U 109.5 . . ?
C01S C01R H01V 109.5 . . ?
C01S C01R H01W 109.5 . . ?
C00U C01S C01R 110.2(4) . . ?
C00U C01S C027 113.0(4) . . ?
C00U C01S C02B 108.2(4) . . ?
C027 C01S C01R 108.0(5) . . ?
C027 C01S C02B 108.1(5) . . ?
C02B C01S C01R 109.3(5) . . ?
C01M C01T C0 109.3(5) . . ?
C029 C01T C01M 113.4(9) . . ?
C02D C01T C01M 112.3(14) . . ?
C02D C01T C029 109.1(14) . . ?
C02D C01T C02F 110.6(18) . . ?
C02F C01T C01M 105.5(10) . . ?
C02F C01T C029 105.8(14) . . ?
C3 C01T C01M 112.8(5) . . ?
C3 C01T C0 107.0(7) . . ?
C4 C01T C01M 108.1(5) . . ?
C4 C01T C3 110.2(8) . . ?
C4 C01T C0 109.4(7) . . ?
N006 C01U C00R 125.1(4) . . ?
N006 C01U C01D 107.5(4) . . ?
C00R C01U C01D 127.3(4) . . ?
C02E C01V C00T 111.9(8) . . ?
C02G C01V C00T 108.1(9) . . ?
C02G C01V C02E 109.5(11) . . ?
C02G C01V C10 110.7(11) . . ?
C10 C01V C00T 107.7(9) . . ?
C10 C01V C02E 108.8(11) . . ?
C016 C01W H01X 109.5 . . ?
C016 C01W H01Y 109.5 . . ?
C016 C01W H 109.5 . . ?
H01X C01W H01Y 109.5 . . ?
H01X C01W H 109.5 . . ?
H01Y C01W H 109.5 . . ?
C018 C01X C020 108.5(5) . . ?
C018 C01X C022 112.7(5) . . ?
C018 C01X C028 110.1(4) . . ?
C020 C01X C028 108.5(5) . . ?
C022 C01X C020 109.1(5) . . ?
C022 C01X C028 107.8(5) . . ?
C014 C01Y H01Z 109.5 . . ?
C014 C01Y HA 109.5 . . ?
C014 C01Y HB 109.5 . . ?
H01Z C01Y HA 109.5 . . ?
H01Z C01Y HB 109.5 . . ?
HA C01Y HB 109.5 . . ?
C014 C01Z H01 109.5 . . ?
C014 C01Z HC 109.5 . . ?
C014 C01Z HD 109.5 . . ?
H01 C01Z HC 109.5 . . ?
H01 C01Z HD 109.5 . . ?
HC C01Z HD 109.5 . . ?
C01X C020 H02A 109.5 . . ?
C01X C020 H02B 109.5 . . ?
C01X C020 H02C 109.5 . . ?
H02A C020 H02B 109.5 . . ?
H02A C020 H02C 109.5 . . ?
H02B C020 H02C 109.5 . . ?
C016 C021 H02D 109.5 . . ?
C016 C021 H02E 109.5 . . ?
C016 C021 H02F 109.5 . . ?
H02D C021 H02E 109.5 . . ?
H02D C021 H02F 109.5 . . ?
H02E C021 H02F 109.5 . . ?
C01X C022 H02G 109.5 . . ?
C01X C022 H02H 109.5 . . ?
C01X C022 H02I 109.5 . . ?
H02G C022 H02H 109.5 . . ?
H02G C022 H02I 109.5 . . ?
H02H C022 H02I 109.5 . . ?
N009 C023 H02J 109.5 . . ?
N009 C023 H02K 109.5 . . ?
N009 C023 H02L 109.5 . . ?
H02J C023 H02K 109.5 . . ?
H02J C023 H02L 109.5 . . ?
H02K C023 H02L 109.5 . . ?
C01N C024 C02A 109.0(6) . . ?
C025 C024 C01N 110.0(6) . . ?
C025 C024 C02A 109.7(6) . . ?
C02C C024 C01N 111.7(5) . . ?
C02C C024 C025 107.6(7) . . ?
C02C C024 C02A 108.6(7) . . ?
C024 C025 H02M 109.5 . . ?
C024 C025 H02N 109.5 . . ?
C024 C025 H02O 109.5 . . ?
H02M C025 H02N 109.5 . . ?
H02M C025 H02O 109.5 . . ?
H02N C025 H02O 109.5 . . ?
C01C C026 H6 109.5 . . ?
C01C C026 HE 109.5 . . ?
C01C C026 HF 109.5 . . ?
H6 C026 HE 109.5 . . ?
H6 C026 HF 109.5 . . ?
HE C026 HF 109.5 . . ?
C01S C027 H02P 109.5 . . ?
C01S C027 H02Q 109.5 . . ?
C01S C027 H02R 109.5 . . ?
H02P C027 H02Q 109.5 . . ?
H02P C027 H02R 109.5 . . ?
H02Q C027 H02R 109.5 . . ?
C01X C028 H02S 109.5 . . ?
C01X C028 H02T 109.5 . . ?
C01X C028 H02U 109.5 . . ?
H02S C028 H02T 109.5 . . ?
H02S C028 H02U 109.5 . . ?
H02T C028 H02U 109.5 . . ?
C01T C029 H02V 109.5 . . ?
C01T C029 H02W 109.5 . . ?
C01T C029 H02X 109.5 . . ?
H02V C029 H02W 109.5 . . ?
H02V C029 H02X 109.5 . . ?
H02W C029 H02X 109.5 . . ?
C024 C02A H02Y 109.5 . . ?
C024 C02A HG 109.5 . . ?
C024 C02A HH 109.5 . . ?
H02Y C02A HG 109.5 . . ?
H02Y C02A HH 109.5 . . ?
HG C02A HH 109.5 . . ?
C01S C02B H02Z 109.5 . . ?
C01S C02B HI 109.5 . . ?
C01S C02B HJ 109.5 . . ?
H02Z C02B HI 109.5 . . ?
H02Z C02B HJ 109.5 . . ?
HI C02B HJ 109.5 . . ?
C024 C02C H02 109.5 . . ?
C024 C02C HK 109.5 . . ?
C024 C02C HL 109.5 . . ?
H02 C02C HK 109.5 . . ?
H02 C02C HL 109.5 . . ?
HK C02C HL 109.5 . . ?
C01T C02D H1 109.5 . . ?
C01T C02D HM 109.5 . . ?
C01T C02D HN 109.5 . . ?
H1 C02D HM 109.5 . . ?
H1 C02D HN 109.5 . . ?
HM C02D HN 109.5 . . ?
C01V C02E H2 109.5 . . ?
C01V C02E HO 109.5 . . ?
C01V C02E HP 109.5 . . ?
H2 C02E HO 109.5 . . ?
H2 C02E HP 109.5 . . ?
HO C02E HP 109.5 . . ?
C01T C02F H3 109.5 . . ?
C01T C02F HQ 109.5 . . ?
C01T C02F HR 109.5 . . ?
H3 C02F HQ 109.5 . . ?
H3 C02F HR 109.5 . . ?
HQ C02F HR 109.5 . . ?
C01V C02G H4 109.5 . . ?
C01V C02G HS 109.5 . . ?
C01V C02G HT 109.5 . . ?
H4 C02G HS 109.5 . . ?
H4 C02G HT 109.5 . . ?
HS C02G HT 109.5 . . ?
C01V C10 H10A 109.5 . . ?
C01V C10 H10B 109.5 . . ?
C01V C10 H10C 109.5 . . ?
H10A C10 H10B 109.5 . . ?
H10A C10 H10C 109.5 . . ?
H10B C10 H10C 109.5 . . ?
H1A C1 H1B 109.5 . . ?
H1A C1 H1C 109.5 . . ?
H1B C1 H1C 109.5 . . ?
C2 C1 H1A 109.5 . . ?
C2 C1 H1B 109.5 . . ?
C2 C1 H1C 109.5 . . ?
H10D C10A H10E 109.5 . . ?
H10D C10A H10F 109.5 . . ?
H10E C10A H10F 109.5 . . ?
C2 C10A H10D 109.5 . . ?
C2 C10A H10E 109.5 . . ?
C2 C10A H10F 109.5 . . ?
H5 C02H HU 109.5 . . ?
H5 C02H HV 109.5 . . ?
HU C02H HV 109.5 . . ?
C2 C02H H5 109.5 . . ?
C2 C02H HU 109.5 . . ?
C2 C02H HV 109.5 . . ?
C1 C2 C00T 109.8(11) . . ?
C10A C2 C00T 113.0(12) . . ?
C10A C2 C1 107.7(13) . . ?
C02H C2 C00T 108.9(11) . . ?
C02H C2 C1 109.2(14) . . ?
C02H C2 C10A 108.2(14) . . ?
C01T C3 H3A 109.5 . . ?
C01T C3 H3B 109.5 . . ?
C01T C3 H3C 109.5 . . ?
H3A C3 H3B 109.5 . . ?
H3A C3 H3C 109.5 . . ?
H3B C3 H3C 109.5 . . ?
C01T C0 H0A 109.5 . . ?
C01T C0 H0B 109.5 . . ?
C01T C0 H0C 109.5 . . ?
H0A C0 H0B 109.5 . . ?
H0A C0 H0C 109.5 . . ?
H0B C0 H0C 109.5 . . ?
C01T C4 H4A 109.5 . . ?
C01T C4 H4B 109.5 . . ?
C01T C4 H4C 109.5 . . ?
H4A C4 H4B 109.5 . . ?
H4A C4 H4C 109.5 . . ?
H4B C4 H4C 109.5 . . ?

loop_
_geom_bond_atom_site_label_1
_geom_bond_atom_site_label_2
_geom_bond_distance
_geom_bond_site_symmetry_2
_geom_bond_publ_flag
Br01 C00G 1.874(4) . ?
Br02 C00C 1.863(4) . ?
Br03 C00B 1.861(4) . ?
Br04 C00I 1.857(5) . ?
N006 H006 0.8800 . ?
N006 C00L 1.376(6) . ?
N006 C01U 1.359(6) . ?
N007 H007 0.8800 . ?
N007 C00A 1.378(6) . ?
N007 C01A 1.372(6) . ?
N008 H008 0.8800 . ?
N008 C00E 1.362(6) . ?
N008 C00P 1.347(6) . ?
N009 C00N 1.361(6) . ?
N009 C00Q 1.379(6) . ?
N009 C023 1.499(8) . ?
C00A C00F 1.417(6) . ?
C00A C00J 1.408(6) . ?
C00B C00E 1.454(6) . ?
C00B C00I 1.357(7) . ?
C00C C00G 1.358(6) . ?
C00C C00N 1.431(6) . ?
N00D C01C 1.141(7) . ?
C00E C00V 1.406(6) . ?
C00F H00F 0.9500 . ?
C00F C013 1.368(6) . ?
C00G C00Q 1.418(6) . ?
C00H C00J 1.476(6) . ?
C00H C00X 1.394(6) . ?
C00H C012 1.403(6) . ?
C00I C00P 1.458(6) . ?
C00J C00Q 1.420(6) . ?
C00K C00M 1.481(6) . ?
C00K C011 1.402(6) . ?
C00K C017 1.397(6) . ?
C00L C00M 1.403(6) . ?
C00L C00Z 1.436(6) . ?
C00M C00N 1.416(6) . ?
C00O H00O 0.9500 . ?
C00O C00U 1.411(7) . ?
C00O C018 1.397(7) . ?
C00P C00R 1.436(6) . ?
C00R C01L 1.463(6) . ?
C00R C01U 1.413(6) . ?
C00S H00S 0.9500 . ?
C00S C010 1.390(6) . ?
C00S C01M 1.407(7) . ?
C00T C00Y 1.394(7) . ?
C00T C01F 1.384(8) . ?
C00T C01V 1.544(11) . ?
C00T C2 1.552(13) . ?
C00U C017 1.400(6) . ?
C00U C01S 1.521(6) . ?
C00V C019 1.473(6) . ?
C00V C01A 1.413(6) . ?
C00W H00W 0.9500 . ?
C00W C010 1.396(6) . ?
C00W C019 1.394(6) . ?
C00X H00X 0.9500 . ?
C00X C01B 1.386(6) . ?
C00Y H00Y 0.9500 . ?
C00Y C01L 1.384(6) . ?
C00Z H00Z 0.9500 . ?
C00Z C01D 1.357(7) . ?
C010 C015 1.536(6) . ?
C011 H011 0.9500 . ?
C011 C018 1.388(6) . ?
C012 H012 0.9500 . ?
C012 C01K 1.391(6) . ?
C013 H013 0.9500 . ?
C013 C01A 1.434(6) . ?
C014 C01B 1.525(6) . ?
C014 C01H 1.537(7) . ?
C014 C01Y 1.538(7) . ?
C014 C01Z 1.535(7) . ?
C015 C01G 1.528(7) . ?
C015 C01O 1.549(7) . ?
C015 C01P 1.525(8) . ?
C016 C01K 1.515(6) . ?
C016 C01Q 1.531(7) . ?
C016 C01W 1.539(7) . ?
C016 C021 1.535(7) . ?
C017 H017 0.9500 . ?
C018 C01X 1.523(7) . ?
C019 C01I 1.404(6) . ?
C01B C01E 1.399(6) . ?
C01C C026 1.452(8) . ?
C01D H01D 0.9500 . ?
C01D C01U 1.442(6) . ?
C01E H01E 0.9500 . ?
C01E C01K 1.413(6) . ?
C01F H01F 0.9500 . ?
C01F C01N 1.406(7) . ?
C01G H01A 0.9800 . ?
C01G H01B 0.9800 . ?
C01G H01C 0.9800 . ?
C01H H01G 0.9800 . ?
C01H H01H 0.9800 . ?
C01H H01I 0.9800 . ?
C01I H01J 0.9500 . ?
C01I C01M 1.376(6) . ?
C01J H01K 0.9500 . ?
C01J C01L 1.394(7) . ?
C01J C01N 1.390(7) . ?
C01M C01T 1.540(7) . ?
C01N C024 1.534(8) . ?
C01O H01L 0.9800 . ?
C01O H01M 0.9800 . ?
C01O H01N 0.9800 . ?
C01P H01O 0.9800 . ?
C01P H01P 0.9800 . ?
C01P H01Q 0.9800 . ?
C01Q H01R 0.9800 . ?
C01Q H01S 0.9800 . ?
C01Q H01T 0.9800 . ?
C01R H01U 0.9800 . ?
C01R H01V 0.9800 . ?
C01R H01W 0.9800 . ?
C01R C01S 1.529(8) . ?
C01S C027 1.519(8) . ?
C01S C02B 1.533(7) . ?
C01T C029 1.529(16) . ?
C01T C02D 1.512(16) . ?
C01T C02F 1.533(16) . ?
C01T C3 1.527(9) . ?
C01T C0 1.539(10) . ?
C01T C4 1.512(10) . ?
C01V C02E 1.524(14) . ?
C01V C02G 1.513(15) . ?
C01V C10 1.513(16) . ?
C01W H01X 0.9800 . ?
C01W H01Y 0.9800 . ?
C01W H 0.9800 . ?
C01X C020 1.529(9) . ?
C01X C022 1.531(8) . ?
C01X C028 1.545(8) . ?
C01Y H01Z 0.9800 . ?
C01Y HA 0.9800 . ?
C01Y HB 0.9800 . ?
C01Z H01 0.9800 . ?
C01Z HC 0.9800 . ?
C01Z HD 0.9800 . ?
C020 H02A 0.9800 . ?
C020 H02B 0.9800 . ?
C020 H02C 0.9800 . ?
C021 H02D 0.9800 . ?
C021 H02E 0.9800 . ?
C021 H02F 0.9800 . ?
C022 H02G 0.9800 . ?
C022 H02H 0.9800 . ?
C022 H02I 0.9800 . ?
C023 H02J 0.9800 . ?
C023 H02K 0.9800 . ?
C023 H02L 0.9800 . ?
C024 C025 1.524(10) . ?
C024 C02A 1.530(11) . ?
C024 C02C 1.523(10) . ?
C025 H02M 0.9800 . ?
C025 H02N 0.9800 . ?
C025 H02O 0.9800 . ?
C026 H6 0.9800 . ?
C026 HE 0.9800 . ?
C026 HF 0.9800 . ?
C027 H02P 0.9800 . ?
C027 H02Q 0.9800 . ?
C027 H02R 0.9800 . ?
C028 H02S 0.9800 . ?
C028 H02T 0.9800 . ?
C028 H02U 0.9800 . ?
C029 H02V 0.9800 . ?
C029 H02W 0.9800 . ?
C029 H02X 0.9800 . ?
C02A H02Y 0.9800 . ?
C02A HG 0.9800 . ?
C02A HH 0.9800 . ?
C02B H02Z 0.9800 . ?
C02B HI 0.9800 . ?
C02B HJ 0.9800 . ?
C02C H02 0.9800 . ?
C02C HK 0.9800 . ?
C02C HL 0.9800 . ?
C02D H1 0.9800 . ?
C02D HM 0.9800 . ?
C02D HN 0.9800 . ?
C02E H2 0.9800 . ?
C02E HO 0.9800 . ?
C02E HP 0.9800 . ?
C02F H3 0.9800 . ?
C02F HQ 0.9800 . ?
C02F HR 0.9800 . ?
C02G H4 0.9800 . ?
C02G HS 0.9800 . ?
C02G HT 0.9800 . ?
C10 H10A 0.9800 . ?
C10 H10B 0.9800 . ?
C10 H10C 0.9800 . ?
C1 H1A 0.9800 . ?
C1 H1B 0.9800 . ?
C1 H1C 0.9800 . ?
C1 C2 1.532(17) . ?
C10A H10D 0.9800 . ?
C10A H10E 0.9800 . ?
C10A H10F 0.9800 . ?
C10A C2 1.518(18) . ?
C02H H5 0.9800 . ?
C02H HU 0.9800 . ?
C02H HV 0.9800 . ?
C02H C2 1.519(17) . ?
C3 H3A 0.9800 . ?
C3 H3B 0.9800 . ?
C3 H3C 0.9800 . ?
C0 H0A 0.9800 . ?
C0 H0B 0.9800 . ?
C0 H0C 0.9800 . ?
C4 H4A 0.9800 . ?
C4 H4B 0.9800 . ?
C4 H4C 0.9800 . ?

loop_
_geom_torsion_atom_site_label_1
_geom_torsion_atom_site_label_2
_geom_torsion_atom_site_label_3
_geom_torsion_atom_site_label_4
_geom_torsion
_geom_torsion_site_symmetry_1
_geom_torsion_site_symmetry_2
_geom_torsion_site_symmetry_3
_geom_torsion_site_symmetry_4
_geom_torsion_publ_flag
Br01 C00G C00Q N009 -171.9(3) . . . . ?
Br01 C00G C00Q C00J 10.6(7) . . . . ?
Br02 C00C C00G Br01 0.6(6) . . . . ?
Br02 C00C C00G C00Q -171.6(3) . . . . ?
Br02 C00C C00N N009 171.0(4) . . . . ?
Br02 C00C C00N C00M -10.9(7) . . . . ?
Br03 C00B C00E N008 167.4(4) . . . . ?
Br03 C00B C00E C00V -15.9(7) . . . . ?
Br03 C00B C00I Br04 0.0(7) . . . . ?
Br03 C00B C00I C00P -170.1(4) . . . . ?
Br04 C00I C00P N008 -167.7(4) . . . . ?
Br04 C00I C00P C00R 14.5(7) . . . . ?
N006 C00L C00M C00K 161.6(4) . . . . ?
N006 C00L C00M C00N -18.9(7) . . . . ?
N006 C00L C00Z C01D -0.8(6) . . . . ?
N007 C00A C00F C013 0.9(5) . . . . ?
N007 C00A C00J C00H -162.4(4) . . . . ?
N007 C00A C00J C00Q 19.6(7) . . . . ?
N008 C00E C00V C019 143.4(5) . . . . ?
N008 C00E C00V C01A -34.0(7) . . . . ?
N008 C00P C00R C01L -143.4(5) . . . . ?
N008 C00P C00R C01U 33.4(7) . . . . ?
C00A N007 C01A C00V -176.0(4) . . . . ?
C00A N007 C01A C013 2.0(5) . . . . ?
C00A C00F C013 C01A 0.4(5) . . . . ?
C00A C00J C00Q N009 37.2(7) . . . . ?
C00A C00J C00Q C00G -145.6(5) . . . . ?
C00B C00E C00V C019 -32.7(7) . . . . ?
C00B C00E C00V C01A 149.8(5) . . . . ?
C00B C00I C00P N008 2.0(6) . . . . ?
C00B C00I C00P C00R -175.8(5) . . . . ?
C00C C00G C00Q N009 0.3(5) . . . . ?
C00C C00G C00Q C00J -177.3(5) . . . . ?
C00E N008 C00P C00I -4.1(6) . . . . ?
C00E N008 C00P C00R 173.7(4) . . . . ?
C00E C00B C00I Br04 170.9(4) . . . . ?
C00E C00B C00I C00P 0.8(5) . . . . ?
C00E C00V C019 C00W -37.6(6) . . . . ?
C00E C00V C019 C01I 141.3(5) . . . . ?
C00E C00V C01A N007 -19.9(7) . . . . ?
C00E C00V C01A C013 162.5(5) . . . . ?
C00F C00A C00J C00H 15.9(7) . . . . ?
C00F C00A C00J C00Q -162.0(5) . . . . ?
C00F C013 C01A N007 -1.5(5) . . . . ?
C00F C013 C01A C00V 176.5(4) . . . . ?
C00G C00C C00N N009 -0.9(5) . . . . ?
C00G C00C C00N C00M 177.1(5) . . . . ?
C00H C00J C00Q N009 -140.9(5) . . . . ?
C00H C00J C00Q C00G 36.3(7) . . . . ?
C00H C00X C01B C014 178.0(4) . . . . ?
C00H C00X C01B C01E -3.4(7) . . . . ?
C00H C012 C01K C016 -178.8(4) . . . . ?
C00H C012 C01K C01E 0.3(6) . . . . ?
C00I C00B C00E N008 -3.4(6) . . . . ?
C00I C00B C00E C00V 173.3(5) . . . . ?
C00I C00P C00R C01L 34.0(7) . . . . ?
C00I C00P C00R C01U -149.1(5) . . . . ?
C00J C00A C00F C013 -177.7(4) . . . . ?
C00J C00H C00X C01B -174.2(4) . . . . ?
C00J C00H C012 C01K 175.7(4) . . . . ?
C00K C00M C00N N009 142.9(5) . . . . ?
C00K C00M C00N C00C -34.9(7) . . . . ?
C00K C011 C018 C00O 2.5(7) . . . . ?
C00K C011 C018 C01X -176.9(5) . . . . ?
C00L N006 C01U C00R 175.0(4) . . . . ?
C00L N006 C01U C01D -2.3(5) . . . . ?
C00L C00M C00N N009 -36.7(7) . . . . ?
C00L C00M C00N C00C 145.6(5) . . . . ?
C00L C00Z C01D C01U -0.6(6) . . . . ?
C00M C00K C011 C018 174.6(4) . . . . ?
C00M C00K C017 C00U -176.6(4) . . . . ?
C00M C00L C00Z C01D 178.1(5) . . . . ?
C00N N009 C00Q C00G -0.9(6) . . . . ?
C00N N009 C00Q C00J 176.9(4) . . . . ?
C00N C00C C00G Br01 172.6(3) . . . . ?
C00N C00C C00G C00Q 0.4(5) . . . . ?
C00O C00U C017 C00K 1.6(7) . . . . ?
C00O C00U C01S C01R 54.5(6) . . . . ?
C00O C00U C01S C027 175.4(5) . . . . ?
C00O C00U C01S C02B -65.0(6) . . . . ?
C00O C018 C01X C020 109.1(6) . . . . ?
C00O C018 C01X C022 -11.8(7) . . . . ?
C00O C018 C01X C028 -132.2(6) . . . . ?
C00P N008 C00E C00B 4.6(5) . . . . ?
C00P N008 C00E C00V -172.2(4) . . . . ?
C00P C00R C01L C00Y -141.4(5) . . . . ?
C00P C00R C01L C01J 35.9(7) . . . . ?
C00P C00R C01U N006 19.2(7) . . . . ?
C00P C00R C01U C01D -164.0(5) . . . . ?
C00Q N009 C00N C00C 1.1(6) . . . . ?
C00Q N009 C00N C00M -177.0(4) . . . . ?
C00S C010 C015 C01G 150.8(5) . . . . ?
C00S C010 C015 C01O -89.8(6) . . . . ?
C00S C010 C015 C01P 30.1(6) . . . . ?
C00S C01M C01T C029 167.7(12) . . . . ?
C00S C01M C01T C02D 43.5(16) . . . . ?
C00S C01M C01T C02F -77.0(12) . . . . ?
C00S C01M C01T C3 13.4(9) . . . . ?
C00S C01M C01T C0 132.3(7) . . . . ?
C00S C01M C01T C4 -108.7(8) . . . . ?
C00T C00Y C01L C00R 178.5(5) . . . . ?
C00T C00Y C01L C01J 1.2(7) . . . . ?
C00T C01F C01N C01J 2.3(9) . . . . ?
C00T C01F C01N C024 -175.5(6) . . . . ?
C00U C00O C018 C011 -0.2(7) . . . . ?
C00U C00O C018 C01X 179.2(5) . . . . ?
C00V C019 C01I C01M -179.1(4) . . . . ?
C00W C010 C015 C01G -32.4(6) . . . . ?
C00W C010 C015 C01O 87.0(6) . . . . ?
C00W C010 C015 C01P -153.1(4) . . . . ?
C00W C019 C01I C01M -0.2(7) . . . . ?
C00X C00H C00J C00A -139.0(4) . . . . ?
C00X C00H C00J C00Q 39.1(6) . . . . ?
C00X C00H C012 C01K -2.4(7) . . . . ?
C00X C01B C01E C01K 1.2(6) . . . . ?
C00Y C00T C01F C01N -1.0(8) . . . . ?
C00Y C00T C01V C02E 8.0(14) . . . . ?
C00Y C00T C01V C02G 128.7(9) . . . . ?
C00Y C00T C01V C10 -111.6(10) . . . . ?
C00Y C00T C2 C1 -52.3(14) . . . . ?
C00Y C00T C2 C10A -172.5(11) . . . . ?
C00Y C00T C2 C02H 67.2(14) . . . . ?
C00Z C00L C00M C00K -17.1(8) . . . . ?
C00Z C00L C00M C00N 162.5(5) . . . . ?
C00Z C01D C01U N006 1.8(6) . . . . ?
C00Z C01D C01U C00R -175.5(5) . . . . ?
C010 C00S C01M C01I -2.2(7) . . . . ?
C010 C00S C01M C01T 176.1(4) . . . . ?
C010 C00W C019 C00V 178.0(4) . . . . ?
C010 C00W C019 C01I -0.9(7) . . . . ?
C011 C00K C00M C00L 141.5(5) . . . . ?
C011 C00K C00M C00N -38.1(7) . . . . ?
C011 C00K C017 C00U 0.6(7) . . . . ?
C011 C018 C01X C020 -71.6(6) . . . . ?
C011 C018 C01X C022 167.5(5) . . . . ?
C011 C018 C01X C028 47.1(7) . . . . ?
C012 C00H C00J C00A 42.8(6) . . . . ?
C012 C00H C00J C00Q -139.1(4) . . . . ?
C012 C00H C00X C01B 4.0(7) . . . . ?
C014 C01B C01E C01K 179.7(4) . . . . ?
C017 C00K C00M C00L -41.3(7) . . . . ?
C017 C00K C00M C00N 139.1(5) . . . . ?
C017 C00K C011 C018 -2.7(7) . . . . ?
C017 C00U C01S C01R -123.9(6) . . . . ?
C017 C00U C01S C027 -3.0(7) . . . . ?
C017 C00U C01S C02B 116.7(6) . . . . ?
C018 C00O C00U C017 -1.8(7) . . . . ?
C018 C00O C00U C01S 179.7(4) . . . . ?
C019 C00V C01A N007 162.7(4) . . . . ?
C019 C00V C01A C013 -15.0(7) . . . . ?
C019 C00W C010 C00S 0.5(7) . . . . ?
C019 C00W C010 C015 -176.4(4) . . . . ?
C019 C01I C01M C00S 1.7(7) . . . . ?
C019 C01I C01M C01T -176.6(4) . . . . ?
C01A N007 C00A C00F -1.8(5) . . . . ?
C01A N007 C00A C00J 176.8(4) . . . . ?
C01A C00V C019 C00W 139.9(4) . . . . ?
C01A C00V C019 C01I -41.2(6) . . . . ?
C01B C01E C01K C012 0.3(6) . . . . ?
C01B C01E C01K C016 179.5(4) . . . . ?
C01F C00T C00Y C01L -0.8(8) . . . . ?
C01F C00T C01V C02E -173.5(9) . . . . ?
C01F C00T C01V C02G -52.8(12) . . . . ?
C01F C00T C01V C10 66.8(12) . . . . ?
C01F C00T C2 C1 129.0(11) . . . . ?
C01F C00T C2 C10A 8.8(16) . . . . ?
C01F C00T C2 C02H -111.4(12) . . . . ?
C01F C01N C024 C025 54.4(8) . . . . ?
C01F C01N C024 C02A -66.0(8) . . . . ?
C01F C01N C024 C02C 174.0(7) . . . . ?
C01H C014 C01B C00X 71.3(5) . . . . ?
C01H C014 C01B C01E -107.2(5) . . . . ?
C01I C01M C01T C029 -14.0(13) . . . . ?
C01I C01M C01T C02D -138.2(16) . . . . ?
C01I C01M C01T C02F 101.3(12) . . . . ?
C01I C01M C01T C3 -168.3(8) . . . . ?
C01I C01M C01T C0 -49.4(8) . . . . ?
C01I C01M C01T C4 69.6(9) . . . . ?
C01J C01N C024 C025 -123.3(7) . . . . ?
C01J C01N C024 C02A 116.3(7) . . . . ?
C01J C01N C024 C02C -3.7(10) . . . . ?
C01L C00R C01U N006 -164.0(4) . . . . ?
C01L C00R C01U C01D 12.8(8) . . . . ?
C01L C01J C01N C01F -1.8(9) . . . . ?
C01L C01J C01N C024 175.9(6) . . . . ?
C01M C00S C010 C00W 1.1(7) . . . . ?
C01M C00S C010 C015 178.0(4) . . . . ?
C01N C01J C01L C00R -177.2(5) . . . . ?
C01N C01J C01L C00Y 0.2(8) . . . . ?
C01Q C016 C01K C012 121.8(5) . . . . ?
C01Q C016 C01K C01E -57.2(6) . . . . ?
C01S C00U C017 C00K -180.0(4) . . . . ?
C01U N006 C00L C00M -177.0(4) . . . . ?
C01U N006 C00L C00Z 1.9(5) . . . . ?
C01U C00R C01L C00Y 41.7(7) . . . . ?
C01U C00R C01L C01J -141.0(5) . . . . ?
C01V C00T C00Y C01L 177.7(7) . . . . ?
C01V C00T C01F C01N -179.5(8) . . . . ?
C01W C016 C01K C012 2.1(6) . . . . ?
C01W C016 C01K C01E -176.9(4) . . . . ?
C01Y C014 C01B C00X -168.3(4) . . . . ?
C01Y C014 C01B C01E 13.3(6) . . . . ?
C01Z C014 C01B C00X -48.7(6) . . . . ?
C01Z C014 C01B C01E 132.8(5) . . . . ?
C021 C016 C01K C012 -117.5(5) . . . . ?
C021 C016 C01K C01E 63.5(6) . . . . ?
C023 N009 C00N C00C 155.8(5) . . . . ?
C023 N009 C00N C00M -22.3(8) . . . . ?
C023 N009 C00Q C00G -155.8(5) . . . . ?
C023 N009 C00Q C00J 22.0(7) . . . . ?
C2 C00T C00Y C01L -179.4(8) . . . . ?
C2 C00T C01F C01N 177.6(8) . . . . ?

loop_
_smtbx_masks_void_nr
_smtbx_masks_void_average_x
_smtbx_masks_void_average_y
_smtbx_masks_void_average_z
_smtbx_masks_void_volume
_smtbx_masks_void_count_electrons
_smtbx_masks_void_content
1 -0.305 0.062 0.214 349.2 57.0 ?
2 0.305 -0.062 0.786 349.2 54.7 ?
3 0.112 0.375 -0.014 17.6 1.1 ?
4 0.110 0.376 0.553 17.2 0.0 ?
5 -0.110 0.624 0.447 17.2 0.0 ?
6 -0.112 0.625 0.014 17.6 2.1 ?
